data_4320421
loop_
_publ_author_name
'Jun Ho Shin'
'Brian M. Bridgewater'
'David G. Churchill'
'Gerard Parkin'

_publ_section_title
;
 Synthesis and Structural Characterization of PhP[(C5Me4)2], a Monodentate
 Chiral Phosphine Derived from Intramolecular C-C Coupling of
 Tetramethylcyclopentadienyl Groups: An Evaluation of Steric and
 Electronic Properties
;
_journal_name_full 'Inorganic Chemistry'
_journal_page_first 5626
_journal_page_last 5635
_journal_paper_doi 10.1021/ic010443j
_journal_volume 40
_journal_year 2001
_chemical_formula_sum 'C22 H31 Cl N P Pd'
_chemical_formula_weight 482.30
_chemical_name_systematic
;
  ?
;
_space_group_IT_number 19
_symmetry_cell_setting orthorhombic
_symmetry_space_group_name_Hall 'P 2ac 2ab'
_symmetry_space_group_name_H-M 'P 21 21 21'
_atom_sites_solution_hydrogens geom
_atom_sites_solution_primary direct
_atom_sites_solution_secondary difmap
_audit_creation_method SHELXL-97
_cell_angle_alpha 90.00
_cell_angle_beta 90.00
_cell_angle_gamma 90.00
_cell_formula_units_Z 4
_cell_length_a 9.2614(18)
_cell_length_b 11.872(2)
_cell_length_c 20.943(4)
_cell_measurement_temperature 233(2)
_cell_volume 2302.7(7)
_computing_cell_refinement 'Bruker SMART'
_computing_data_collection 'Bruker SMART'
_computing_data_reduction 'Bruker SHELXTL'
_computing_molecular_graphics 'Bruker SHELXTL'
_computing_publication_material 'Bruker SHELXTL'
_computing_structure_refinement 'SHELXL-97 (Sheldrick, 1997)'
_computing_structure_solution 'SHELXS-97 (Sheldrick, 1990)'
_diffrn_ambient_temperature 233(2)
_diffrn_measured_fraction_theta_full 0.933
_diffrn_measured_fraction_theta_max 0.933
_diffrn_measurement_device_type 'CCD area detector'
_diffrn_measurement_method 'phi and omega scans'
_diffrn_radiation_monochromator graphite
_diffrn_radiation_source 'fine-focus sealed tube'
_diffrn_radiation_type MoK\a
_diffrn_radiation_wavelength 0.71073
_diffrn_reflns_av_R_equivalents 0.0189
_diffrn_reflns_av_sigmaI/netI 0.0137
_diffrn_reflns_limit_h_max 12
_diffrn_reflns_limit_h_min -12
_diffrn_reflns_limit_k_max 9
_diffrn_reflns_limit_k_min -15
_diffrn_reflns_limit_l_max 24
_diffrn_reflns_limit_l_min -26
_diffrn_reflns_number 15851
_diffrn_reflns_theta_full 28.33
_diffrn_reflns_theta_max 28.33
_diffrn_reflns_theta_min 1.94
_exptl_absorpt_coefficient_mu 0.997
_exptl_absorpt_correction_T_max 0.6912
_exptl_absorpt_correction_T_min 0.5026
_exptl_absorpt_correction_type none
_exptl_crystal_density_diffrn 1.391
_exptl_crystal_density_method 'not measured'
_exptl_crystal_F_000 992
_exptl_crystal_size_max 0.80
_exptl_crystal_size_mid 0.50
_exptl_crystal_size_min 0.40
_refine_diff_density_max 0.205
_refine_diff_density_min -0.468
_refine_diff_density_rms 0.051
_refine_ls_abs_structure_details 'Flack H D (1983), Acta Cryst. A39, 876-881'
_refine_ls_abs_structure_Flack 0.000(16)
_refine_ls_extinction_method none
_refine_ls_goodness_of_fit_ref 1.039
_refine_ls_hydrogen_treatment mixed
_refine_ls_matrix_type full
_refine_ls_number_parameters 241
_refine_ls_number_reflns 5179
_refine_ls_number_restraints 0
_refine_ls_restrained_S_all 1.039
_refine_ls_R_factor_all 0.0169
_refine_ls_R_factor_gt 0.0165
_refine_ls_shift/su_max 1.030
_refine_ls_shift/su_mean 0.004
_refine_ls_structure_factor_coef Fsqd
_refine_ls_weighting_details 'calc w=1/[\s^2^(Fo^2^)+(0.0263P)^2^+0.3834P] where P=(Fo^2^+2Fc^2^)/3'
_refine_ls_weighting_scheme calc
_refine_ls_wR_factor_gt 0.0438
_refine_ls_wR_factor_ref 0.0442
_reflns_number_gt 5106
_reflns_number_total 5179
_reflns_threshold_expression >2sigma(I)
_cod_data_source_file ic010443j_11.cif
_cod_data_source_block gs10
_cod_depositor_comments
;
The following automatic conversions were performed:

'_symmetry_cell_setting' value 'Orthorhombic' changed to
'orthorhombic' according to the built-in table from CIF Core
dictionary named 'cif_core.dic' version 2.4.1 from 2010-06-29.

Automatic conversion script
Id: cif_fix_values 1646 2011-03-28 12:23:43Z adriana 
;
_cod_original_cell_volume 2302.7(8)
_cod_database_code 4320421

loop_
_symmetry_equiv_pos_as_xyz
'x, y, z'
'-x+1/2, -y, z+1/2'
'-x, y+1/2, -z+1/2'
'x+1/2, -y+1/2, -z'

loop_
_atom_site_label
_atom_site_type_symbol
_atom_site_fract_x
_atom_site_fract_y
_atom_site_fract_z
_atom_site_U_iso_or_equiv
_atom_site_adp_type
_atom_site_occupancy
_atom_site_symmetry_multiplicity
_atom_site_calc_flag
_atom_site_refinement_flags
_atom_site_disorder_assembly
_atom_site_disorder_group
Pd Pd 0.265023(13) 0.458014(10) 0.116069(5) 0.03252(4) Uani 1 1 d . . .
Cl Cl 0.36755(5) 0.27170(4) 0.12966(2) 0.04699(11) Uani 1 1 d . . .
P P 0.33375(5) 0.50954(3) 0.21502(2) 0.03307(9) Uani 1 1 d . . .
C11 C 0.21773(19) 0.60981(14) 0.25656(8) 0.0353(3) Uani 1 1 d . . .
C12 C 0.0684(2) 0.59944(19) 0.24738(11) 0.0484(5) Uani 1 1 d . . .
H12A H 0.0321 0.5463 0.2182 0.058 Uiso 1 1 calc R . .
C13 C -0.0261(2) 0.6678(2) 0.28147(12) 0.0585(6) Uani 1 1 d . . .
H13A H -0.1262 0.6594 0.2759 0.070 Uiso 1 1 calc R . .
C14 C 0.0260(3) 0.7484(2) 0.32372(11) 0.0562(5) Uani 1 1 d . . .
H14A H -0.0384 0.7951 0.3461 0.067 Uiso 1 1 calc R . .
C15 C 0.1730(2) 0.75910(17) 0.33248(10) 0.0490(4) Uani 1 1 d . . .
H15A H 0.2085 0.8138 0.3609 0.059 Uiso 1 1 calc R . .
C16 C 0.2696(2) 0.69011(14) 0.29986(8) 0.0402(4) Uani 1 1 d . . .
H16A H 0.3694 0.6974 0.3069 0.048 Uiso 1 1 calc R . .
C21 C 0.6016(2) 0.5631(2) 0.15620(11) 0.0593(6) Uani 1 1 d . . .
H21A H 0.7021 0.5830 0.1628 0.089 Uiso 1 1 calc R . .
H21B H 0.5566 0.6182 0.1284 0.089 Uiso 1 1 calc R . .
H21C H 0.5958 0.4892 0.1367 0.089 Uiso 1 1 calc R . .
C22 C 0.5235(2) 0.56150(17) 0.22033(9) 0.0435(4) Uani 1 1 d . . .
H22A H 0.5218 0.6392 0.2375 0.052 Uiso 1 1 calc R . .
C23 C 0.5962(3) 0.4838(3) 0.27035(12) 0.0681(7) Uani 1 1 d . . .
H23A H 0.6429 0.4202 0.2488 0.082 Uiso 1 1 calc R . .
H23B H 0.6703 0.5259 0.2938 0.082 Uiso 1 1 calc R . .
C24 C 0.4829(3) 0.4410(2) 0.31626(10) 0.0586(6) Uani 1 1 d . . .
H24A H 0.4514 0.5018 0.3446 0.070 Uiso 1 1 calc R . .
H24B H 0.5227 0.3800 0.3425 0.070 Uiso 1 1 calc R . .
C25 C 0.3554(3) 0.39768(16) 0.27700(9) 0.0506(5) Uani 1 1 d . . .
H25A H 0.3860 0.3276 0.2553 0.061 Uiso 1 1 calc R . .
C26 C 0.2213(3) 0.3711(2) 0.31663(11) 0.0678(7) Uani 1 1 d . . .
H26A H 0.2415 0.3082 0.3448 0.102 Uiso 1 1 calc R . .
H26B H 0.1421 0.3516 0.2884 0.102 Uiso 1 1 calc R . .
H26C H 0.1951 0.4365 0.3418 0.102 Uiso 1 1 calc R . .
N N 0.19071(19) 0.42139(13) 0.02062(7) 0.0435(4) Uani 1 1 d . . .
C31 C 0.20196(19) 0.61443(15) 0.09083(8) 0.0376(3) Uani 1 1 d . . .
C32 C 0.1192(2) 0.61570(17) 0.03431(9) 0.0436(4) Uani 1 1 d . . .
C33 C 0.0765(3) 0.7174(2) 0.00607(11) 0.0554(5) Uani 1 1 d . . .
H33A H 0.0204 0.7165 -0.0313 0.066 Uiso 1 1 calc R . .
C34 C 0.1164(3) 0.81883(19) 0.03285(12) 0.0579(6) Uani 1 1 d . . .
H34A H 0.0874 0.8869 0.0138 0.070 Uiso 1 1 calc R . .
C35 C 0.1994(3) 0.82006(17) 0.08800(11) 0.0524(5) Uani 1 1 d . . .
H35A H 0.2273 0.8890 0.1062 0.063 Uiso 1 1 calc R . .
C36 C 0.2413(2) 0.71884(14) 0.11639(9) 0.0441(4) Uani 1 1 d . . .
H36A H 0.2976 0.7209 0.1537 0.053 Uiso 1 1 calc R . .
C41 C 0.0719(2) 0.50457(18) 0.00743(10) 0.0488(5) Uani 1 1 d . . .
H41A H 0.0594 0.5121 -0.0393 0.059 Uiso 1 1 calc R . .
C42 C -0.0725(2) 0.4700(2) 0.03732(14) 0.0674(7) Uani 1 1 d . . .
H42A H -0.0579 0.4513 0.0819 0.101 Uiso 1 1 calc R . .
H42B H -0.1106 0.4049 0.0150 0.101 Uiso 1 1 calc R . .
H42C H -0.1404 0.5320 0.0340 0.101 Uiso 1 1 calc R . .
C43 C 0.3158(3) 0.4458(2) -0.02241(10) 0.0625(6) Uani 1 1 d . . .
H43A H 0.3989 0.4023 -0.0087 0.094 Uiso 1 1 calc R . .
H43B H 0.3387 0.5255 -0.0205 0.094 Uiso 1 1 calc R . .
H43C H 0.2909 0.4255 -0.0659 0.094 Uiso 1 1 calc R . .
C44 C 0.1443(3) 0.30333(19) 0.00803(11) 0.0610(6) Uani 1 1 d . . .
H44A H 0.1044 0.2981 -0.0347 0.091 Uiso 1 1 calc R . .
H44B H 0.0714 0.2816 0.0389 0.091 Uiso 1 1 calc R . .
H44C H 0.2268 0.2534 0.0116 0.091 Uiso 1 1 calc R . .

loop_
_atom_site_aniso_label
_atom_site_aniso_U_11
_atom_site_aniso_U_22
_atom_site_aniso_U_33
_atom_site_aniso_U_23
_atom_site_aniso_U_13
_atom_site_aniso_U_12
Pd 0.03775(6) 0.03566(6) 0.02414(6) -0.00148(4) -0.00265(5) -0.00118(5)
Cl 0.0547(3) 0.0442(2) 0.0420(2) -0.00766(18) -0.00424(19) 0.01040(19)
P 0.0398(2) 0.03294(19) 0.02649(18) -0.00257(15) -0.00477(17) 0.00277(16)
C11 0.0394(9) 0.0359(7) 0.0306(7) 0.0002(6) -0.0007(7) 0.0014(7)
C12 0.0412(10) 0.0544(11) 0.0495(11) -0.0056(9) -0.0024(9) -0.0020(9)
C13 0.0398(11) 0.0728(15) 0.0629(14) -0.0015(12) 0.0034(10) 0.0050(10)
C14 0.0569(12) 0.0606(13) 0.0509(12) -0.0038(10) 0.0099(10) 0.0180(10)
C15 0.0602(12) 0.0454(10) 0.0416(10) -0.0085(8) 0.0039(9) 0.0056(9)
C16 0.0437(9) 0.0415(8) 0.0352(8) -0.0033(6) 0.0005(8) 0.0037(8)
C21 0.0470(10) 0.0766(15) 0.0544(13) -0.0040(11) 0.0065(10) -0.0039(11)
C22 0.0383(9) 0.0494(10) 0.0427(10) -0.0107(8) -0.0031(7) 0.0028(8)
C23 0.0519(12) 0.0992(19) 0.0533(13) -0.0002(13) -0.0162(10) 0.0206(13)
C24 0.0720(14) 0.0666(14) 0.0372(10) 0.0024(10) -0.0163(10) 0.0212(12)
C25 0.0825(16) 0.0377(9) 0.0315(9) -0.0006(7) -0.0109(10) 0.0105(10)
C26 0.0982(19) 0.0607(12) 0.0444(11) 0.0138(9) -0.0037(13) -0.0191(14)
N 0.0543(9) 0.0489(8) 0.0273(7) -0.0032(6) -0.0046(7) -0.0068(7)
C31 0.0400(9) 0.0432(8) 0.0296(7) 0.0047(6) -0.0024(7) -0.0022(7)
C32 0.0429(9) 0.0494(10) 0.0385(10) 0.0076(8) -0.0067(8) -0.0054(8)
C33 0.0562(12) 0.0638(13) 0.0461(11) 0.0186(10) -0.0149(10) -0.0012(10)
C34 0.0591(12) 0.0497(11) 0.0649(14) 0.0205(10) -0.0101(11) 0.0050(10)
C35 0.0581(12) 0.0428(9) 0.0562(12) 0.0050(8) -0.0046(10) 0.0012(9)
C36 0.0518(10) 0.0405(8) 0.0401(8) 0.0042(7) -0.0095(10) -0.0008(7)
C41 0.0568(12) 0.0547(10) 0.0349(9) 0.0053(8) -0.0151(9) -0.0069(9)
C42 0.0480(11) 0.0668(15) 0.0872(18) 0.0105(13) -0.0148(12) -0.0131(11)
C43 0.0713(14) 0.0801(15) 0.0362(10) -0.0092(10) 0.0115(10) -0.0069(13)
C44 0.0822(17) 0.0543(12) 0.0465(12) -0.0123(9) -0.0175(12) -0.0090(11)

loop_
_atom_type_symbol
_atom_type_description
_atom_type_scat_dispersion_real
_atom_type_scat_dispersion_imag
_atom_type_scat_source
C C 0.0033 0.0016 'International Tables Vol C Tables 4.2.6.8 and 6.1.1.4'
H H 0.0000 0.0000 'International Tables Vol C Tables 4.2.6.8 and 6.1.1.4'
N N 0.0061 0.0033 'International Tables Vol C Tables 4.2.6.8 and 6.1.1.4'
P P 0.1023 0.0942 'International Tables Vol C Tables 4.2.6.8 and 6.1.1.4'
Cl Cl 0.1484 0.1585 'International Tables Vol C Tables 4.2.6.8 and 6.1.1.4'
Pd Pd -0.9988 1.0072 'International Tables Vol C Tables 4.2.6.8 and 6.1.1.4'

loop_
_geom_angle_atom_site_label_1
_geom_angle_atom_site_label_2
_geom_angle_atom_site_label_3
_geom_angle
_geom_angle_site_symmetry_1
_geom_angle_site_symmetry_3
_geom_angle_publ_flag
C31 Pd N 81.40(7) . . ?
C31 Pd P 94.18(5) . . ?
N Pd P 175.46(5) . . ?
C31 Pd Cl 169.83(5) . . ?
N Pd Cl 92.86(5) . . ?
P Pd Cl 91.668(17) . . ?
C11 P C22 108.09(8) . . ?
C11 P C25 101.28(9) . . ?
C22 P C25 95.32(10) . . ?
C11 P Pd 116.71(6) . . ?
C22 P Pd 114.25(6) . . ?
C25 P Pd 118.46(6) . . ?
C16 C11 C12 119.13(18) . . ?
C16 C11 P 123.43(15) . . ?
C12 C11 P 117.28(14) . . ?
C13 C12 C11 119.9(2) . . ?
C14 C13 C12 120.7(2) . . ?
C15 C14 C13 119.4(2) . . ?
C14 C15 C16 121.0(2) . . ?
C15 C16 C11 119.86(19) . . ?
C21 C22 C23 113.35(18) . . ?
C21 C22 P 113.48(14) . . ?
C23 C22 P 104.66(16) . . ?
C24 C23 C22 109.20(18) . . ?
C23 C24 C25 107.91(18) . . ?
C26 C25 C24 113.95(18) . . ?
C26 C25 P 115.95(16) . . ?
C24 C25 P 102.58(15) . . ?
C44 N C43 107.41(18) . . ?
C44 N C41 111.97(17) . . ?
C43 N C41 109.18(17) . . ?
C44 N Pd 116.46(13) . . ?
C43 N Pd 105.78(13) . . ?
C41 N Pd 105.73(11) . . ?
C36 C31 C32 116.96(17) . . ?
C36 C31 Pd 129.81(13) . . ?
C32 C31 Pd 112.78(14) . . ?
C33 C32 C31 121.12(19) . . ?
C33 C32 C41 121.12(18) . . ?
C31 C32 C41 117.68(17) . . ?
C34 C33 C32 120.3(2) . . ?
C33 C34 C35 119.75(19) . . ?
C34 C35 C36 120.0(2) . . ?
C35 C36 C31 121.83(17) . . ?
C32 C41 N 107.14(15) . . ?
C32 C41 C42 109.7(2) . . ?
N C41 C42 112.81(17) . . ?

loop_
_geom_bond_atom_site_label_1
_geom_bond_atom_site_label_2
_geom_bond_distance
_geom_bond_site_symmetry_2
_geom_bond_publ_flag
Pd C31 2.0171(18) . ?
Pd N 2.1584(15) . ?
Pd P 2.2525(6) . ?
Pd Cl 2.4238(6) . ?
P C11 1.8244(18) . ?
P C22 1.865(2) . ?
P C25 1.8678(19) . ?
C11 C16 1.401(2) . ?
C11 C12 1.402(3) . ?
C12 C13 1.391(3) . ?
C13 C14 1.389(4) . ?
C14 C15 1.380(3) . ?
C15 C16 1.392(3) . ?
C21 C22 1.526(3) . ?
C22 C23 1.550(3) . ?
C23 C24 1.511(4) . ?
C24 C25 1.528(3) . ?
C25 C26 1.527(4) . ?
N C44 1.490(3) . ?
N C43 1.496(3) . ?
N C41 1.504(3) . ?
C31 C36 1.399(3) . ?
C31 C32 1.410(3) . ?
C32 C33 1.402(3) . ?
C32 C41 1.500(3) . ?
C33 C34 1.379(3) . ?
C34 C35 1.387(3) . ?
C35 C36 1.396(3) . ?
C41 C42 1.533(3) . ?
